data_1535975
loop_
_publ_author_name
'Nevskii, N.N.'
'Sinitsyn, N.M.'
'Svetlov, A.A.'

_publ_section_title
;
 Investigation of tetrahalogenoaquacomplexes of ruthenium nitrosyl
;
_journal_name_full 'Zhurnal Neorganicheskoi Khimii'
_journal_page_first 1159
_journal_page_last 1166
_journal_volume 35
_journal_year 1990
_chemical_formula_sum 'Br5 Cs2 H4 N O3 Ru'
_chemical_name_systematic 'Cs2 (Ru (N O) Br4 (H2 O)) Br (H2 O)'
_space_group_IT_number 14
_symmetry_space_group_name_Hall '-P 2ybc'
_symmetry_space_group_name_H-M 'P 1 21/c 1'
_cell_angle_alpha 90
_cell_angle_beta 103.9
_cell_angle_gamma 90
_cell_formula_units_Z 4
_cell_length_a 11.748
_cell_length_b 6.973
_cell_length_c 16.204
_cell_volume 1288.541
_citation_journal_id_ASTM ZNOKAQ
_cod_data_source_file Nevskii_ZNOKAQ_1990_1011.cif
_cod_data_source_block H4Br5Cs2N1O3Ru1
_cod_original_formula_sum 'H4 Br5 Cs2 N1 O3 Ru1'
_cod_database_code 1535975

loop_
_symmetry_equiv_pos_as_xyz
x,y,z
-x,y+1/2,-z+1/2
-x,-y,-z
x,-y-1/2,z-1/2

loop_
_atom_site_label
_atom_site_type_symbol
_atom_site_fract_x
_atom_site_fract_y
_atom_site_fract_z
_atom_site_occupancy
_atom_site_U_iso_or_equiv
_atom_site_attached_hydrogens
Ru1 Ru+3 0.2037 0.1644 0.3998 1 0.0 0
Cs1 Cs+1 0.4475 0.4704 0.1606 1 0.0 0
Cs2 Cs+1 0.8435 0.3348 0.4276 1 0.0 0
Br1 Br-1 0.1601 0.3283 0.038 1 0.0 0
Br2 Br-1 0.2602 0.1721 0.2668 1 0.0 0
Br3 Br-1 0.6736 0.3875 0.0575 1 0.0 0
Br4 Br-1 0.9045 0.9602 0.1367 1 0.0 0
Br5 Br-1 0.4483 0.9778 0.1205 1 0.0 0
O1 O-2 0.349 0.321 0.448 1 0.0 2
O2 O-2 0.99 0.434 0.161 1 0.0 0
O3 O-2 0.738 0.164 0.256 1 0.0 2
N1 N+2 0.911 0.528 0.14 1 0.0 0

loop_
_cod_changelog_entry_id
_cod_changelog_entry_author
_cod_changelog_entry_date
_cod_changelog_entry_text
1 'Vaitkus, Antanas' 2022-11-09T12:30:00+02:00
;
 Marked attached hydrogen atoms.
;
